data_2220311
loop_
_publ_author_name
'Zhou, Hu'
'Chen, Ying-Ying'
'Liu, Wen-Yan'
'Yuan, Ai-Hua'

_publ_section_title
;Poly[bis[3,10-bis(2-hydroxyethyl)-1,3,5,8,10,12-hexaazacyclotetradecane]tetra-\m-cyanido-tetracyanidodicopper(II)molybdenum(IV)]
 tetrahydrate]
;
_journal_issue 12
_journal_name_full 'Acta Crystallographica Section E'
_journal_page_first m1528
_journal_paper_doi 10.1107/S1600536808036131
_journal_volume 64
_journal_year 2008
_chemical_formula_iupac '[Cu2 Mo (C N)8 (C12 H30 N6 O2)2], 4H2 O'
_chemical_formula_moiety 'C32 H60 Cu2 Mo N20 O4, 4(H2 O)'
_chemical_formula_sum 'C32 H68 Cu2 Mo N20 O8'
_chemical_formula_weight 1084.08
_chemical_name_systematic
;Poly[[bis[3,10-bis(2-hydroxyethyl)-1,3,5,8,10,12-hexaazacyclotetradecane]tetra-
\m-cyanido-tetracyanidodicopper(II)molybdenum(IV)]
 tetrahydrate]
;
_space_group_IT_number 88
_symmetry_cell_setting tetragonal
_symmetry_space_group_name_Hall '-I 4ad'
_symmetry_space_group_name_H-M 'I 41/a :2'
_atom_sites_solution_hydrogens geom
_atom_sites_solution_primary direct
_atom_sites_solution_secondary difmap
_audit_creation_method SHELXL-97
_cell_angle_alpha 90.00
_cell_angle_beta 90.00
_cell_angle_gamma 90.00
_cell_formula_units_Z 4
_cell_length_a 20.0707(10)
_cell_length_b 20.0707(10)
_cell_length_c 15.4380(17)
_cell_measurement_reflns_used 3093
_cell_measurement_temperature 293(2)
_cell_measurement_theta_max 21.17
_cell_measurement_theta_min 2.63
_cell_volume 6218.9(8)
_computing_cell_refinement 'SMART (Bruker, 2004)'
_computing_data_collection 'APEX2 (Bruker, 2004)'
_computing_data_reduction 'SAINT (Bruker, 2004)'
_computing_molecular_graphics 'SHELXTL (Sheldrick, 2008)'
_computing_publication_material 'SHELXTL (Sheldrick, 2008)'
_computing_structure_refinement 'SHELXL97  (Sheldrick, 2008)'
_computing_structure_solution 'SHELXS97  (Sheldrick, 2008)'
_diffrn_ambient_temperature 293(2)
_diffrn_measured_fraction_theta_full 1.000
_diffrn_measured_fraction_theta_max 1.000
_diffrn_measurement_device_type 'Bruker SMART APEXII'
_diffrn_measurement_method 'phi and omega scans'
_diffrn_radiation_monochromator graphite
_diffrn_radiation_source 'sealed tube'
_diffrn_radiation_type MoK\a
_diffrn_radiation_wavelength 0.71073
_diffrn_reflns_av_R_equivalents 0.0584
_diffrn_reflns_av_sigmaI/netI 0.0428
_diffrn_reflns_limit_h_max 24
_diffrn_reflns_limit_h_min -24
_diffrn_reflns_limit_k_max 24
_diffrn_reflns_limit_k_min -19
_diffrn_reflns_limit_l_max 19
_diffrn_reflns_limit_l_min -16
_diffrn_reflns_number 16289
_diffrn_reflns_theta_full 25.99
_diffrn_reflns_theta_max 25.99
_diffrn_reflns_theta_min 1.66
_exptl_absorpt_coefficient_mu 0.928
_exptl_absorpt_correction_T_max 0.79
_exptl_absorpt_correction_T_min 0.75
_exptl_absorpt_correction_type multi-scan
_exptl_absorpt_process_details '(SADABS; Bruker, 2002)'
_exptl_crystal_colour brown
_exptl_crystal_density_diffrn 1.158
_exptl_crystal_density_method 'not measured'
_exptl_crystal_description block
_exptl_crystal_F_000 2256
_exptl_crystal_size_max 0.32
_exptl_crystal_size_mid 0.28
_exptl_crystal_size_min 0.26
_refine_diff_density_max 0.227
_refine_diff_density_min -0.380
_refine_ls_extinction_method none
_refine_ls_goodness_of_fit_ref 1.057
_refine_ls_hydrogen_treatment constr
_refine_ls_matrix_type full
_refine_ls_number_parameters 165
_refine_ls_number_reflns 3053
_refine_ls_number_restraints 1
_refine_ls_restrained_S_all 1.057
_refine_ls_R_factor_all 0.0580
_refine_ls_R_factor_gt 0.0433
_refine_ls_shift/su_max 0.000
_refine_ls_shift/su_mean 0.000
_refine_ls_structure_factor_coef Fsqd
_refine_ls_weighting_details 'calc w=1/[\s^2^(Fo^2^)+(0.0515P)^2^+3.1936P] where P=(Fo^2^+2Fc^2^)/3'
_refine_ls_weighting_scheme calc
_refine_ls_wR_factor_gt 0.1034
_refine_ls_wR_factor_ref 0.1028
_reflns_number_gt 2459
_reflns_number_total 3053
_reflns_threshold_expression >2sigma(I)
_cod_data_source_file pv2114.cif
_cod_data_source_block I
_cod_depositor_comments
;
The following automatic conversions were performed:
'_symmetry_cell_setting' value 'Tetragonal' changed to 'tetragonal'
according to '/home/saulius/struct/CIF-dictionaries/cif_core.dic'
dictionary named 'cif_core.dic' version 2.4.1 from 2010-06-29.

Automatic conversion script
Id: cif_fix_enum 1527 2010-12-29 10:47:43Z saulius 

The following automatic conversions were performed:

'_symmetry_cell_setting' value 'Tetragonal' changed to 'tetragonal'
according to /home/saulius/struct/CIF-dictionaries/cif_core.dic
dictionary named 'cif_core.dic' version 2.4.1 from 2010-06-29.

Automatic conversion script
Id: cif_fix_values 1715 2011-07-08 13:25:40Z adriana 
;
_cod_original_sg_symbol_H-M 'I 41/a'
_cod_database_code 2220311
_cod_database_fobs_code 2220311

loop_
_symmetry_equiv_pos_as_xyz
'x, y, z'
'-y+3/4, x+1/4, z+1/4'
'-x, -y+1/2, z'
'y+1/4, -x+1/4, z+1/4'
'x+1/2, y+1/2, z+1/2'
'-y+5/4, x+3/4, z+3/4'
'-x+1/2, -y+1, z+1/2'
'y+3/4, -x+3/4, z+3/4'
'-x, -y, -z'
'y-3/4, -x-1/4, -z-1/4'
'x, y-1/2, -z'
'-y-1/4, x-1/4, -z-1/4'
'-x+1/2, -y+1/2, -z+1/2'
'y-1/4, -x+1/4, -z+1/4'
'x+1/2, y, -z+1/2'
'-y+1/4, x+1/4, -z+1/4'

loop_
_atom_site_type_symbol
_atom_site_label
_atom_site_fract_x
_atom_site_fract_y
_atom_site_fract_z
_atom_site_U_iso_or_equiv
_atom_site_adp_type
_atom_site_calc_flag
_atom_site_refinement_flags
_atom_site_occupancy
C C1 0.96688(13) 0.34611(15) 0.08263(19) 0.0392(6) Uani d . 1
C C2 1.06251(16) 0.27104(17) 0.0121(2) 0.0485(7) Uani d . 1
C C3 0.86789(19) 0.5451(2) 0.0135(2) 0.0615(9) Uani d . 1
H H3A 0.8364 0.5817 0.0269 0.074 Uiso calc R 1
H H3B 0.8476 0.5025 0.0322 0.074 Uiso calc R 1
C C4 0.92199(19) 0.5426(2) 0.1513(2) 0.0610(9) Uani d . 1
H H4A 0.8863 0.5716 0.1746 0.073 Uiso calc R 1
H H4B 0.9081 0.4957 0.1597 0.073 Uiso calc R 1
C C5 1.0360(2) 0.5073(2) 0.1850(2) 0.0627(10) Uani d . 1
H H5A 1.0195 0.4618 0.1971 0.075 Uiso calc R 1
H H5B 1.0715 0.5172 0.2277 0.075 Uiso calc R 1
C C6 1.1181(2) 0.4567(2) 0.0813(2) 0.0649(10) Uani d . 1
H H6A 1.1023 0.4126 0.1013 0.078 Uiso calc R 1
H H6B 1.1591 0.4682 0.1137 0.078 Uiso calc R 1
C C7 0.99694(18) 0.62268(18) 0.2106(2) 0.0570(9) Uani d . 1
H H7A 0.9623 0.6491 0.1805 0.068 Uiso calc R 1
H H7B 1.0397 0.6317 0.1808 0.068 Uiso calc R 1
C C8 1.0028(2) 0.6495(2) 0.3018(3) 0.0694(11) Uani d . 1
H H8A 1.0505 0.6519 0.3175 0.083 Uiso calc R 1
H H8B 0.9848 0.6954 0.3030 0.083 Uiso calc R 1
Cu Cu2 1.0000 0.5000 0.0000 0.04929(18) Uani d S 1
Mo Mo1 1.0000 0.2500 0.1250 0.03165(14) Uani d S 1
N N1 0.94948(13) 0.39753(13) 0.05790(17) 0.0467(6) Uani d . 1
N N2 1.09533(14) 0.28414(15) -0.04505(19) 0.0554(7) Uani d . 1
N N3 0.92993(13) 0.55566(15) 0.05812(19) 0.0539(7) Uani d . 1
H H3C 0.9417 0.6002 0.0514 0.065 Uiso calc R 1
N N4 0.98158(17) 0.55421(16) 0.1980(3) 0.0737(9) Uani d . 1
N N5 1.06603(14) 0.50813(15) 0.09613(16) 0.0500(7) Uani d . 1
H H5C 1.0866 0.5493 0.0896 0.060 Uiso calc R 1
O O1 0.9722(2) 0.6148(2) 0.3594(3) 0.1107(12) Uani d . 1
H H1C 0.9917 0.5774 0.3651 0.133 Uiso d R 1
O O2 0.1088(4) 0.4119(4) 0.3446(5) 0.072(3) Uani d P 0.340(7)
H H2A 0.0857 0.4473 0.3454 0.087 Uiso d PR 0.340(7)
H H2B 0.0994 0.3893 0.3896 0.087 Uiso d PR 0.340(7)
O O3 0.2794(8) 0.5343(7) 0.0656(10) 0.088(6) Uani d P 0.215(7)
H H3D 0.2957 0.5708 0.0836 0.105 Uiso d PR 0.215(7)
H H3E 0.3107 0.5076 0.0526 0.105 Uiso d PR 0.215(7)
O O4 0.2103(3) 0.2935(3) 0.8613(3) 0.065(2) Uani d P 0.445(7)
H H4D 0.1814 0.3166 0.8882 0.078 Uiso d PR 0.445(7)
H H4E 0.1970 0.2534 0.8577 0.078 Uiso d PR 0.445(7)

loop_
_atom_site_aniso_label
_atom_site_aniso_U_11
_atom_site_aniso_U_22
_atom_site_aniso_U_33
_atom_site_aniso_U_12
_atom_site_aniso_U_13
_atom_site_aniso_U_23
C1 0.0211(12) 0.0461(17) 0.0503(17) 0.0025(11) -0.0005(11) 0.0068(13)
C2 0.0437(17) 0.0534(19) 0.0485(18) -0.0006(14) 0.0066(14) -0.0020(15)
C3 0.058(2) 0.064(2) 0.063(2) -0.0125(18) -0.0127(17) 0.0055(18)
C4 0.058(2) 0.083(3) 0.0428(19) -0.0050(19) 0.0110(15) 0.0042(17)
C5 0.068(2) 0.079(3) 0.0419(18) 0.0000(19) -0.0184(17) -0.0064(17)
C6 0.072(2) 0.079(3) 0.044(2) -0.007(2) -0.0283(18) 0.0000(17)
C7 0.060(2) 0.056(2) 0.0550(19) -0.0147(16) 0.0152(16) -0.0383(16)
C8 0.071(2) 0.068(2) 0.069(3) -0.003(2) 0.019(2) -0.024(2)
Cu2 0.0514(3) 0.0560(3) 0.0405(3) -0.0020(3) -0.0059(2) 0.0008(2)
Mo1 0.01805(15) 0.01805(15) 0.0589(3) 0.000 0.000 0.000
N1 0.0459(14) 0.0452(14) 0.0490(15) 0.0031(11) -0.0036(12) 0.0120(12)
N2 0.0549(17) 0.0586(17) 0.0528(17) -0.0083(14) 0.0019(14) 0.0287(14)
N3 0.0405(14) 0.0671(18) 0.0540(16) 0.0017(13) 0.0018(12) 0.0123(14)
N4 0.071(2) 0.0478(18) 0.103(3) -0.0030(15) 0.018(2) -0.0012(17)
N5 0.0521(16) 0.0572(17) 0.0406(14) 0.0061(13) -0.0163(12) -0.0079(12)
O1 0.115(3) 0.113(3) 0.104(3) 0.004(2) 0.011(2) 0.006(2)
O2 0.060(5) 0.092(6) 0.065(5) 0.023(4) -0.024(4) -0.028(4)
O3 0.097(11) 0.063(8) 0.103(11) -0.006(7) 0.041(9) -0.006(8)
O4 0.064(4) 0.091(5) 0.041(3) -0.014(3) 0.016(2) 0.009(3)

loop_
_atom_type_symbol
_atom_type_description
_atom_type_scat_dispersion_real
_atom_type_scat_dispersion_imag
_atom_type_scat_source
C C 0.0033 0.0016 'International Tables Vol C Tables 4.2.6.8 and 6.1.1.4'
H H 0.0000 0.0000 'International Tables Vol C Tables 4.2.6.8 and 6.1.1.4'
N N 0.0061 0.0033 'International Tables Vol C Tables 4.2.6.8 and 6.1.1.4'
O O 0.0106 0.0060 'International Tables Vol C Tables 4.2.6.8 and 6.1.1.4'
Cu Cu 0.3201 1.2651 'International Tables Vol C Tables 4.2.6.8 and 6.1.1.4'
Mo Mo -1.6832 0.6857 'International Tables Vol C Tables 4.2.6.8 and 6.1.1.4'

loop_
_geom_angle_atom_site_label_1
_geom_angle_atom_site_label_2
_geom_angle_atom_site_label_3
_geom_angle_site_symmetry_1
_geom_angle_site_symmetry_3
_geom_angle
N1 C1 Mo1 . . 178.4(3)
N2 C2 Mo1 . . 177.5(3)
N3 C3 C6 . 9_765 108.1(3)
N3 C3 H3A . . 110.1
C6 C3 H3A 9_765 . 110.1
N3 C3 H3B . . 110.1
C6 C3 H3B 9_765 . 110.1
H3A C3 H3B . . 108.4
N4 C4 N3 . . 112.2(3)
N4 C4 H4A . . 109.2
N3 C4 H4A . . 109.2
N4 C4 H4B . . 109.2
N3 C4 H4B . . 109.2
H4A C4 H4B . . 107.9
N4 C5 N5 . . 114.8(3)
N4 C5 H5A . . 108.6
N5 C5 H5A . . 108.6
N4 C5 H5B . . 108.6
N5 C5 H5B . . 108.6
H5A C5 H5B . . 107.5
N5 C6 C3 . 9_765 107.5(3)
N5 C6 H6A . . 110.2
C3 C6 H6A 9_765 . 110.2
N5 C6 H6B . . 110.2
C3 C6 H6B 9_765 . 110.2
H6A C6 H6B . . 108.5
N4 C7 C8 . . 119.2(4)
N4 C7 H7A . . 107.5
C8 C7 H7A . . 107.5
N4 C7 H7B . . 107.5
C8 C7 H7B . . 107.5
H7A C7 H7B . . 107.0
O1 C8 C7 . . 114.5(4)
O1 C8 H8A . . 108.6
C7 C8 H8A . . 108.6
O1 C8 H8B . . 108.6
C7 C8 H8B . . 108.6
H8A C8 H8B . . 107.6
N5 Cu2 N5 9_765 . 180.0
N5 Cu2 N3 9_765 . 84.99(12)
N5 Cu2 N3 . . 95.01(12)
N5 Cu2 N3 9_765 9_765 95.01(12)
N5 Cu2 N3 . 9_765 84.99(12)
N3 Cu2 N3 . 9_765 180.0
N5 Cu2 N1 9_765 9_765 94.12(11)
N5 Cu2 N1 . 9_765 85.88(11)
N3 Cu2 N1 . 9_765 89.19(10)
N3 Cu2 N1 9_765 9_765 90.81(10)
N5 Cu2 N1 9_765 . 85.88(11)
N5 Cu2 N1 . . 94.12(11)
N3 Cu2 N1 . . 90.81(10)
N3 Cu2 N1 9_765 . 89.19(10)
N1 Cu2 N1 9_765 . 180.00(11)
C1 Mo1 C1 3_755 16_645 95.35(5)
C1 Mo1 C1 3_755 . 144.45(16)
C1 Mo1 C1 16_645 . 95.35(5)
C1 Mo1 C1 3_755 14_665 95.35(5)
C1 Mo1 C1 16_645 14_665 144.45(16)
C1 Mo1 C1 . 14_665 95.35(5)
C1 Mo1 C2 3_755 16_645 145.00(12)
C1 Mo1 C2 16_645 16_645 76.18(12)
C1 Mo1 C2 . 16_645 70.56(12)
C1 Mo1 C2 14_665 16_645 75.69(12)
C1 Mo1 C2 3_755 14_665 70.56(12)
C1 Mo1 C2 16_645 14_665 75.69(12)
C1 Mo1 C2 . 14_665 144.99(12)
C1 Mo1 C2 14_665 14_665 76.18(12)
C2 Mo1 C2 16_645 14_665 74.44(17)
C1 Mo1 C2 3_755 . 75.69(12)
C1 Mo1 C2 16_645 . 144.99(12)
C1 Mo1 C2 . . 76.17(12)
C1 Mo1 C2 14_665 . 70.55(12)
C2 Mo1 C2 16_645 . 129.35(11)
C2 Mo1 C2 14_665 . 129.35(11)
C1 Mo1 C2 3_755 3_755 76.17(12)
C1 Mo1 C2 16_645 3_755 70.55(12)
C1 Mo1 C2 . 3_755 75.69(12)
C1 Mo1 C2 14_665 3_755 144.99(12)
C2 Mo1 C2 16_645 3_755 129.36(11)
C2 Mo1 C2 14_665 3_755 129.35(11)
C2 Mo1 C2 . 3_755 74.44(17)
C1 N1 Cu2 . . 137.9(2)
C3 N3 C4 . . 110.4(3)
C3 N3 Cu2 . . 108.1(2)
C4 N3 Cu2 . . 114.4(2)
C3 N3 H3C . . 107.9
C4 N3 H3C . . 107.9
Cu2 N3 H3C . . 107.9
C4 N4 C7 . . 114.3(3)
C4 N4 C5 . . 117.2(3)
C7 N4 C5 . . 118.8(3)
C6 N5 C5 . . 114.6(3)
C6 N5 Cu2 . . 107.20(19)
C5 N5 Cu2 . . 114.4(2)
C6 N5 H5C . . 106.7
C5 N5 H5C . . 106.7
Cu2 N5 H5C . . 106.7
C8 O1 H1C . . 109.3
H2A O2 H2B . . 108.2
H3D O3 H3E . . 109.5
H4D O4 H4E . . 109.5

loop_
_geom_bond_atom_site_label_1
_geom_bond_atom_site_label_2
_geom_bond_site_symmetry_2
_geom_bond_distance
C1 N1 . 1.154(4)
C1 Mo1 . 2.143(3)
C2 N2 . 1.132(4)
C2 Mo1 . 2.188(3)
C3 N3 . 1.439(4)
C3 C6 9_765 1.490(5)
C3 H3A . 0.9900
C3 H3B . 0.9900
C4 N4 . 1.416(5)
C4 N3 . 1.470(5)
C4 H4A . 0.9900
C4 H4B . 0.9900
C5 N4 . 1.457(5)
C5 N5 . 1.499(5)
C5 H5A . 0.9900
C5 H5B . 0.9900
C6 N5 . 1.487(5)
C6 C3 9_765 1.490(5)
C6 H6A . 0.9900
C6 H6B . 0.9900
C7 N4 . 1.422(4)
C7 C8 . 1.512(5)
C7 H7A . 0.9900
C7 H7B . 0.9900
C8 O1 . 1.285(5)
C8 H8A . 0.9900
C8 H8B . 0.9900
Cu2 N5 9_765 1.996(2)
Cu2 N5 . 1.996(2)
Cu2 N3 . 2.008(3)
Cu2 N3 9_765 2.008(3)
Cu2 N1 9_765 2.461(3)
Cu2 N1 . 2.461(3)
Mo1 C1 3_755 2.143(3)
Mo1 C1 16_645 2.143(3)
Mo1 C1 14_665 2.143(3)
Mo1 C2 16_645 2.188(3)
Mo1 C2 14_665 2.188(3)
Mo1 C2 3_755 2.188(3)
N3 H3C . 0.9300
N5 H5C . 0.9300
O1 H1C . 0.8501
O2 H2A . 0.8500
O2 H2B . 0.8500
O3 H3D . 0.8500
O3 H3E . 0.8500
O4 H4D . 0.8498
O4 H4E . 0.8498

loop_
_geom_hbond_atom_site_label_D
_geom_hbond_atom_site_label_H
_geom_hbond_atom_site_label_A
_geom_hbond_site_symmetry_A
_geom_hbond_distance_DH
_geom_hbond_distance_HA
_geom_hbond_distance_DA
_geom_hbond_angle_DHA
N3 H3C N2 9_765 0.93 2.44 3.261(4) 147.3
N5 H5C O2 8_554 0.93 2.38 3.291(8) 164.9
O1 H1C O4 16_656 0.85 2.48 3.149(7) 136.0
O4 H4D N2 1_456 0.85 2.11 2.729(6) 128.9
O4 H4E O2 14_556 0.85 2.47 3.279(9) 158.9

loop_
_geom_torsion_atom_site_label_1
_geom_torsion_atom_site_label_2
_geom_torsion_atom_site_label_3
_geom_torsion_atom_site_label_4
_geom_torsion_site_symmetry_1
_geom_torsion
N4 C7 C8 O1 . -22.2(6)
N5 Cu2 N1 C1 9_765 129.7(4)
N5 Cu2 N1 C1 . -50.3(4)
N3 Cu2 N1 C1 . -145.4(4)
N3 Cu2 N1 C1 9_765 34.6(4)
C6 C3 N3 C4 9_765 -166.9(3)
C6 C3 N3 Cu2 9_765 -41.1(3)
N4 C4 N3 C3 . -178.4(3)
N4 C4 N3 Cu2 . 59.5(4)
N5 Cu2 N3 C3 9_765 14.8(2)
N5 Cu2 N3 C3 . -165.2(2)
N1 Cu2 N3 C3 9_765 109.0(2)
N1 Cu2 N3 C3 . -71.0(2)
N5 Cu2 N3 C4 9_765 138.2(3)
N5 Cu2 N3 C4 . -41.8(3)
N1 Cu2 N3 C4 9_765 -127.6(2)
N1 Cu2 N3 C4 . 52.4(2)
N3 C4 N4 C7 . 75.0(4)
N3 C4 N4 C5 . -70.7(4)
C8 C7 N4 C4 . 120.0(4)
C8 C7 N4 C5 . -94.9(4)
N5 C5 N4 C4 . 66.8(4)
N5 C5 N4 C7 . -77.3(4)
C3 C6 N5 C5 9_765 168.3(3)
C3 C6 N5 Cu2 9_765 40.2(3)
N4 C5 N5 C6 . -175.7(3)
N4 C5 N5 Cu2 . -51.3(4)
N3 Cu2 N5 C6 . 165.6(2)
N3 Cu2 N5 C6 9_765 -14.4(2)
N1 Cu2 N5 C6 9_765 -105.5(2)
N1 Cu2 N5 C6 . 74.5(2)
N3 Cu2 N5 C5 . 37.4(3)
N3 Cu2 N5 C5 9_765 -142.6(3)
N1 Cu2 N5 C5 9_765 126.3(3)
N1 Cu2 N5 C5 . -53.7(3)
